data_4026376
loop_
_publ_author_name
'Deepti Verma'
'Shaikh Mobin'
'Irishi N. N. Namboothiri'

_publ_section_title
;
 Highly Selective Synthesis of Pyrazole and Spiropyrazoline Phosphonates
 via Base-Assisted Reaction of the Bestmann-Ohira Reagent with Enones
;
_journal_name_full 'Journal of Organic Chemistry'
_journal_page_first 4764
_journal_page_last 4770
_journal_paper_doi 10.1021/jo200582z
_journal_volume 76
_journal_year 2011
_chemical_formula_sum 'C20 H20 Cl N2 O4 P'
_chemical_formula_weight 418.80
_chemical_name_systematic
;
 ?
;
_space_group_IT_number 2
_symmetry_cell_setting triclinic
_symmetry_space_group_name_Hall '-P 1'
_symmetry_space_group_name_H-M 'P -1'
_atom_sites_solution_hydrogens geom
_atom_sites_solution_primary direct
_atom_sites_solution_secondary difmap
_audit_creation_method SHELXL-97
_cell_angle_alpha 89.691(8)
_cell_angle_beta 73.870(9)
_cell_angle_gamma 65.588(11)
_cell_formula_units_Z 2
_cell_length_a 9.8119(11)
_cell_length_b 10.4520(12)
_cell_length_c 11.1999(10)
_cell_measurement_reflns_used 3891
_cell_measurement_temperature 150(2)
_cell_measurement_theta_max 32.8299
_cell_measurement_theta_min 3.3591
_cell_volume 996.8(2)
_computing_cell_refinement 'CrysAlis RED, Oxford Diffraction Ltd.,'
_computing_data_collection 'CrysAlis CCD, Oxford Diffraction Ltd.,'
_computing_data_reduction 'CrysAlis RED, Oxford Diffraction Ltd.,'
_computing_molecular_graphics Ortep3
_computing_publication_material Shelx97
_computing_structure_refinement 'SHELXL-97 (Sheldrick, 1997)'
_computing_structure_solution 'SHELXS-97 (Sheldrick, 1997)'
_diffrn_ambient_temperature 150(2)
_diffrn_detector_area_resol_mean 15.9948
_diffrn_measured_fraction_theta_full 0.997
_diffrn_measured_fraction_theta_max 0.997
_diffrn_measurement_device_type 'OXFORD DIFFRACTION XCALIBUR-S'
_diffrn_measurement_method \w/q-scan
_diffrn_radiation_monochromator graphite
_diffrn_radiation_source 'Enhance (Mo) X-ray Source'
_diffrn_radiation_type MoK\a
_diffrn_radiation_wavelength 0.71073
_diffrn_reflns_av_R_equivalents 0.0436
_diffrn_reflns_av_sigmaI/netI 0.0597
_diffrn_reflns_limit_h_max 11
_diffrn_reflns_limit_h_min -10
_diffrn_reflns_limit_k_max 12
_diffrn_reflns_limit_k_min -12
_diffrn_reflns_limit_l_max 13
_diffrn_reflns_limit_l_min -13
_diffrn_reflns_number 7382
_diffrn_reflns_theta_full 25.00
_diffrn_reflns_theta_max 25.00
_diffrn_reflns_theta_min 3.37
_exptl_absorpt_coefficient_mu 0.301
_exptl_absorpt_correction_T_max 0.9619
_exptl_absorpt_correction_T_min 0.9340
_exptl_absorpt_correction_type multi-scan
_exptl_absorpt_process_details
;
CrysAlis RED, Oxford Diffraction Ltd.,
Version 1.171.31.7 (release 18-10-2006 CrysAlis171 .NET)
(compiled Oct 18 2006,16:28:17)
empirical absorption correction using spherical harmonics,
 implemented in SCALE3 ABSPACK scaling algorithm.
;
_exptl_crystal_colour colourless
_exptl_crystal_density_diffrn 1.395
_exptl_crystal_description block
_exptl_crystal_F_000 436
_exptl_crystal_size_max 0.23
_exptl_crystal_size_mid 0.18
_exptl_crystal_size_min 0.13
_refine_diff_density_max 0.238
_refine_diff_density_min -0.350
_refine_diff_density_rms 0.060
_refine_ls_extinction_method none
_refine_ls_goodness_of_fit_ref 0.920
_refine_ls_hydrogen_treatment mixed
_refine_ls_matrix_type full
_refine_ls_number_parameters 259
_refine_ls_number_reflns 3504
_refine_ls_number_restraints 0
_refine_ls_restrained_S_all 0.920
_refine_ls_R_factor_all 0.0716
_refine_ls_R_factor_gt 0.0437
_refine_ls_shift/su_max 0.000
_refine_ls_shift/su_mean 0.000
_refine_ls_structure_factor_coef Fsqd
_refine_ls_weighting_details 'calc w=1/[\s^2^(Fo^2^)+(0.0638P)^2^+0.0000P] where P=(Fo^2^+2Fc^2^)/3'
_refine_ls_weighting_scheme calc
_refine_ls_wR_factor_gt 0.1026
_refine_ls_wR_factor_ref 0.1094
_reflns_number_gt 2370
_reflns_number_total 3504
_reflns_threshold_expression >2sigma(I)
_cod_data_source_file jo200582z_si_002.cif
_cod_data_source_block inn037
_cod_original_cell_volume 996.84(18)
_cod_database_code 4026376

loop_
_symmetry_equiv_pos_as_xyz
'x, y, z'
'-x, -y, -z'

loop_
_atom_site_label
_atom_site_type_symbol
_atom_site_fract_x
_atom_site_fract_y
_atom_site_fract_z
_atom_site_U_iso_or_equiv
_atom_site_adp_type
_atom_site_occupancy
_atom_site_symmetry_multiplicity
_atom_site_calc_flag
_atom_site_refinement_flags
P1 P -0.66011(7) 0.48182(7) 0.21937(6) 0.0314(2) Uani 1 1 d .
Cl1 Cl -0.80279(9) 0.19630(8) 0.78580(7) 0.0605(3) Uani 1 1 d .
O1 O -0.66255(19) 0.54419(19) 0.10297(16) 0.0428(5) Uani 1 1 d .
O2 O -0.71329(19) 0.58311(18) 0.34137(16) 0.0391(5) Uani 1 1 d .
O3 O -0.76565(18) 0.40086(17) 0.25509(15) 0.0345(4) Uani 1 1 d .
O4 O -0.17249(19) 0.08553(18) 0.40572(16) 0.0403(5) Uani 1 1 d .
N1 N -0.3390(2) 0.3476(2) 0.1180(2) 0.0314(5) Uani 1 1 d .
N2 N -0.2036(2) 0.2585(2) 0.13346(19) 0.0320(5) Uani 1 1 d .
C1 C -0.8788(3) 0.6713(3) 0.4082(3) 0.0445(7) Uani 1 1 d .
H1A H -0.9459 0.6623 0.3602 0.053 Uiso 1 1 calc R
H1B H -0.8979 0.7719 0.4179 0.053 Uiso 1 1 calc R
C2 C -0.9184(3) 0.6240(3) 0.5338(3) 0.0509(8) Uani 1 1 d .
H2A H -0.8999 0.5245 0.5235 0.076 Uiso 1 1 calc R
H2B H -1.0291 0.6823 0.5794 0.076 Uiso 1 1 calc R
H2C H -0.8522 0.6339 0.5810 0.076 Uiso 1 1 calc R
C3 C -0.7808(3) 0.3202(3) 0.1585(3) 0.0460(7) Uani 1 1 d .
H3A H -0.7863 0.2330 0.1895 0.055 Uiso 1 1 calc R
H3B H -0.6873 0.2919 0.0838 0.055 Uiso 1 1 calc R
C4 C -0.9259(4) 0.4069(3) 0.1230(3) 0.0605(9) Uani 1 1 d .
H4A H -1.0162 0.4467 0.1989 0.091 Uiso 1 1 calc R
H4B H -0.9441 0.3467 0.0683 0.091 Uiso 1 1 calc R
H4C H -0.9123 0.4840 0.0788 0.091 Uiso 1 1 calc R
C5 C -0.4658(3) 0.3622(2) 0.2142(2) 0.0289(6) Uani 1 1 d .
C6 C -0.4093(3) 0.2771(3) 0.3011(2) 0.0309(6) Uani 1 1 d .
C7 C -0.2445(3) 0.2141(2) 0.2456(2) 0.0296(6) Uani 1 1 d .
C8 C -0.1262(3) 0.1139(3) 0.3007(2) 0.0311(6) Uani 1 1 d .
C9 C 0.0468(3) 0.0502(2) 0.2327(2) 0.0306(6) Uani 1 1 d .
C10 C 0.1133(3) 0.0316(3) 0.1033(2) 0.0349(6) Uani 1 1 d .
H10 H 0.0475 0.0640 0.0510 0.042 Uiso 1 1 calc R
C11 C 0.2752(3) -0.0340(3) 0.0503(3) 0.0414(7) Uani 1 1 d .
H11 H 0.3198 -0.0472 -0.0381 0.050 Uiso 1 1 calc R
C12 C 0.3715(3) -0.0800(3) 0.1258(3) 0.0438(7) Uani 1 1 d .
H12 H 0.4823 -0.1243 0.0894 0.053 Uiso 1 1 calc R
C13 C 0.3065(3) -0.0615(3) 0.2544(3) 0.0400(7) Uani 1 1 d .
H13 H 0.3729 -0.0926 0.3063 0.048 Uiso 1 1 calc R
C14 C 0.1456(3) 0.0019(2) 0.3078(2) 0.0341(6) Uani 1 1 d .
H14 H 0.1019 0.0128 0.3962 0.041 Uiso 1 1 calc R
C15 C -0.5072(3) 0.2581(2) 0.4222(2) 0.0305(6) Uani 1 1 d .
C16 C -0.5234(3) 0.3246(3) 0.5353(2) 0.0345(6) Uani 1 1 d .
H16 H -0.4693 0.3817 0.5362 0.041 Uiso 1 1 calc R
C17 C -0.6169(3) 0.3092(3) 0.6471(2) 0.0384(6) Uani 1 1 d .
H17 H -0.6293 0.3570 0.7240 0.046 Uiso 1 1 calc R
C18 C -0.6916(3) 0.2235(3) 0.6446(2) 0.0372(7) Uani 1 1 d .
C19 C -0.6794(3) 0.1574(3) 0.5340(2) 0.0402(7) Uani 1 1 d .
H19 H -0.7331 0.0999 0.5337 0.048 Uiso 1 1 calc R
C20 C -0.5872(3) 0.1760(3) 0.4224(2) 0.0368(6) Uani 1 1 d .
H20 H -0.5790 0.1317 0.3453 0.044 Uiso 1 1 calc R
H1N H -0.335(3) 0.380(3) 0.046(3) 0.049(8) Uiso 1 1 d .

loop_
_atom_site_aniso_label
_atom_site_aniso_U_11
_atom_site_aniso_U_22
_atom_site_aniso_U_33
_atom_site_aniso_U_23
_atom_site_aniso_U_13
_atom_site_aniso_U_12
P1 0.0217(3) 0.0385(4) 0.0302(4) 0.0120(3) -0.0070(3) -0.0097(3)
Cl1 0.0517(5) 0.0707(5) 0.0414(4) 0.0222(4) 0.0029(4) -0.0205(4)
O1 0.0268(9) 0.0555(12) 0.0375(10) 0.0239(9) -0.0070(8) -0.0113(8)
O2 0.0292(9) 0.0421(11) 0.0400(10) 0.0005(8) -0.0073(8) -0.0115(8)
O3 0.0248(9) 0.0456(11) 0.0332(9) 0.0097(8) -0.0083(8) -0.0155(8)
O4 0.0297(9) 0.0531(12) 0.0395(10) 0.0228(9) -0.0128(8) -0.0177(8)
N1 0.0227(11) 0.0390(12) 0.0303(11) 0.0144(10) -0.0088(9) -0.0108(9)
N2 0.0230(10) 0.0398(12) 0.0358(11) 0.0140(10) -0.0127(9) -0.0136(9)
C1 0.0307(14) 0.0402(16) 0.0478(17) 0.0015(13) -0.0063(13) -0.0049(12)
C2 0.0426(16) 0.0539(18) 0.0468(17) -0.0018(14) -0.0012(14) -0.0197(14)
C3 0.0426(16) 0.0415(16) 0.0476(17) -0.0010(14) -0.0102(14) -0.0141(13)
C4 0.070(2) 0.066(2) 0.066(2) 0.0170(17) -0.0439(19) -0.0329(18)
C5 0.0237(12) 0.0353(14) 0.0293(12) 0.0098(11) -0.0080(11) -0.0142(11)
C6 0.0255(12) 0.0381(14) 0.0326(13) 0.0109(11) -0.0103(11) -0.0160(11)
C7 0.0254(12) 0.0363(14) 0.0305(13) 0.0113(11) -0.0113(11) -0.0148(11)
C8 0.0277(13) 0.0366(14) 0.0334(14) 0.0117(12) -0.0125(11) -0.0160(11)
C9 0.0262(12) 0.0283(13) 0.0377(14) 0.0106(11) -0.0118(11) -0.0108(10)
C10 0.0315(13) 0.0352(14) 0.0361(14) 0.0051(12) -0.0117(12) -0.0114(11)
C11 0.0339(14) 0.0414(16) 0.0386(15) 0.0000(13) -0.0052(13) -0.0100(12)
C12 0.0257(13) 0.0382(16) 0.0519(17) 0.0010(13) -0.0066(13) -0.0022(12)
C13 0.0284(14) 0.0399(15) 0.0466(16) 0.0094(13) -0.0177(13) -0.0058(12)
C14 0.0297(13) 0.0343(14) 0.0364(14) 0.0091(12) -0.0121(12) -0.0105(11)
C15 0.0204(12) 0.0343(14) 0.0327(13) 0.0133(11) -0.0092(11) -0.0072(10)
C16 0.0274(13) 0.0388(15) 0.0377(15) 0.0114(12) -0.0133(12) -0.0124(11)
C17 0.0344(14) 0.0406(15) 0.0310(14) 0.0068(12) -0.0117(12) -0.0063(12)
C18 0.0254(13) 0.0424(16) 0.0320(14) 0.0140(12) -0.0042(11) -0.0062(11)
C19 0.0285(13) 0.0462(16) 0.0445(16) 0.0166(13) -0.0076(12) -0.0169(12)
C20 0.0333(14) 0.0427(16) 0.0351(14) 0.0114(12) -0.0129(12) -0.0153(12)

loop_
_atom_type_symbol
_atom_type_description
_atom_type_scat_dispersion_real
_atom_type_scat_dispersion_imag
_atom_type_scat_source
C C 0.0033 0.0016 'International Tables Vol C Tables 4.2.6.8 and 6.1.1.4'
H H 0.0000 0.0000 'International Tables Vol C Tables 4.2.6.8 and 6.1.1.4'
N N 0.0061 0.0033 'International Tables Vol C Tables 4.2.6.8 and 6.1.1.4'
O O 0.0106 0.0060 'International Tables Vol C Tables 4.2.6.8 and 6.1.1.4'
Cl Cl 0.1484 0.1585 'International Tables Vol C Tables 4.2.6.8 and 6.1.1.4'
P P 0.1023 0.0942 'International Tables Vol C Tables 4.2.6.8 and 6.1.1.4'

loop_
_geom_angle_atom_site_label_1
_geom_angle_atom_site_label_2
_geom_angle_atom_site_label_3
_geom_angle
O1 P1 O2 117.67(11)
O1 P1 O3 114.40(10)
O2 P1 O3 102.70(10)
O1 P1 C5 111.27(10)
O2 P1 C5 101.90(11)
O3 P1 C5 107.69(10)
C1 O2 P1 122.48(17)
C3 O3 P1 120.34(16)
N2 N1 C5 113.41(18)
N2 N1 H1N 117.2(18)
C5 N1 H1N 129.0(18)
N1 N2 C7 104.65(18)
O2 C1 C2 108.8(2)
O2 C1 H1A 109.9
C2 C1 H1A 109.9
O2 C1 H1B 109.9
C2 C1 H1B 109.9
H1A C1 H1B 108.3
C1 C2 H2A 109.5
C1 C2 H2B 109.5
H2A C2 H2B 109.5
C1 C2 H2C 109.5
H2A C2 H2C 109.5
H2B C2 H2C 109.5
O3 C3 C4 110.4(2)
O3 C3 H3A 109.6
C4 C3 H3A 109.6
O3 C3 H3B 109.6
C4 C3 H3B 109.6
H3A C3 H3B 108.1
C3 C4 H4A 109.5
C3 C4 H4B 109.5
H4A C4 H4B 109.5
C3 C4 H4C 109.5
H4A C4 H4C 109.5
H4B C4 H4C 109.5
N1 C5 C6 106.7(2)
N1 C5 P1 122.09(16)
C6 C5 P1 131.11(18)
C5 C6 C7 103.94(19)
C5 C6 C15 125.8(2)
C7 C6 C15 130.3(2)
N2 C7 C6 111.3(2)
N2 C7 C8 122.4(2)
C6 C7 C8 126.3(2)
O4 C8 C7 118.2(2)
O4 C8 C9 119.6(2)
C7 C8 C9 122.2(2)
C10 C9 C14 118.9(2)
C10 C9 C8 125.4(2)
C14 C9 C8 115.7(2)
C11 C10 C9 120.4(2)
C11 C10 H10 119.8
C9 C10 H10 119.8
C12 C11 C10 120.1(2)
C12 C11 H11 119.9
C10 C11 H11 119.9
C11 C12 C13 119.9(2)
C11 C12 H12 120.1
C13 C12 H12 120.1
C14 C13 C12 120.4(2)
C14 C13 H13 119.8
C12 C13 H13 119.8
C13 C14 C9 120.3(2)
C13 C14 H14 119.8
C9 C14 H14 119.8
C20 C15 C16 118.7(2)
C20 C15 C6 119.9(2)
C16 C15 C6 121.3(2)
C17 C16 C15 121.2(2)
C17 C16 H16 119.4
C15 C16 H16 119.4
C18 C17 C16 118.7(3)
C18 C17 H17 120.6
C16 C17 H17 120.6
C19 C18 C17 121.5(2)
C19 C18 Cl1 119.2(2)
C17 C18 Cl1 119.3(2)
C18 C19 C20 119.0(3)
C18 C19 H19 120.5
C20 C19 H19 120.5
C15 C20 C19 120.8(3)
C15 C20 H20 119.6
C19 C20 H20 119.6

loop_
_geom_bond_atom_site_label_1
_geom_bond_atom_site_label_2
_geom_bond_distance
P1 O1 1.4561(17)
P1 O2 1.5565(19)
P1 O3 1.5617(17)
P1 C5 1.780(2)
Cl1 C18 1.751(2)
O2 C1 1.464(3)
O3 C3 1.451(3)
O4 C8 1.220(3)
N1 N2 1.328(3)
N1 C5 1.353(3)
N1 H1N 0.88(3)
N2 C7 1.350(3)
C1 C2 1.490(3)
C1 H1A 0.9900
C1 H1B 0.9900
C2 H2A 0.9800
C2 H2B 0.9800
C2 H2C 0.9800
C3 C4 1.500(4)
C3 H3A 0.9900
C3 H3B 0.9900
C4 H4A 0.9800
C4 H4B 0.9800
C4 H4C 0.9800
C5 C6 1.389(3)
C6 C7 1.414(3)
C6 C15 1.495(3)
C7 C8 1.487(3)
C8 C9 1.503(3)
C9 C10 1.391(3)
C9 C14 1.395(3)
C10 C11 1.388(3)
C10 H10 0.9500
C11 C12 1.379(4)
C11 H11 0.9500
C12 C13 1.382(4)
C12 H12 0.9500
C13 C14 1.380(3)
C13 H13 0.9500
C14 H14 0.9500
C15 C20 1.381(4)
C15 C16 1.385(4)
C16 C17 1.384(3)
C16 H16 0.9500
C17 C18 1.377(4)
C17 H17 0.9500
C18 C19 1.372(4)
C19 C20 1.390(3)
C19 H19 0.9500
C20 H20 0.9500

loop_
_geom_torsion_atom_site_label_1
_geom_torsion_atom_site_label_2
_geom_torsion_atom_site_label_3
_geom_torsion_atom_site_label_4
_geom_torsion
O1 P1 O2 C1 78.14(19)
O3 P1 O2 C1 -48.46(19)
C5 P1 O2 C1 -159.92(17)
O1 P1 O3 C3 36.4(2)
O2 P1 O3 C3 165.08(17)
C5 P1 O3 C3 -87.84(19)
C5 N1 N2 C7 -0.5(3)
P1 O2 C1 C2 115.2(2)
P1 O3 C3 C4 -96.3(2)
N2 N1 C5 C6 0.9(3)
N2 N1 C5 P1 177.00(18)
O1 P1 C5 N1 7.0(3)
O2 P1 C5 N1 -119.2(2)
O3 P1 C5 N1 133.1(2)
O1 P1 C5 C6 -177.9(2)
O2 P1 C5 C6 55.8(3)
O3 P1 C5 C6 -51.8(3)
N1 C5 C6 C7 -0.8(3)
P1 C5 C6 C7 -176.4(2)
N1 C5 C6 C15 -179.2(2)
P1 C5 C6 C15 5.2(4)
N1 N2 C7 C6 0.0(3)
N1 N2 C7 C8 -178.7(2)
C5 C6 C7 N2 0.5(3)
C15 C6 C7 N2 178.8(2)
C5 C6 C7 C8 179.1(2)
C15 C6 C7 C8 -2.5(4)
N2 C7 C8 O4 175.7(2)
C6 C7 C8 O4 -2.7(4)
N2 C7 C8 C9 -2.8(4)
C6 C7 C8 C9 178.7(2)
O4 C8 C9 C10 156.6(2)
C7 C8 C9 C10 -24.9(4)
O4 C8 C9 C14 -20.9(3)
C7 C8 C9 C14 157.6(2)
C14 C9 C10 C11 0.1(4)
C8 C9 C10 C11 -177.3(2)
C9 C10 C11 C12 -0.7(4)
C10 C11 C12 C13 0.4(4)
C11 C12 C13 C14 0.4(4)
C12 C13 C14 C9 -1.0(4)
C10 C9 C14 C13 0.8(4)
C8 C9 C14 C13 178.4(2)
C5 C6 C15 C20 74.8(3)
C7 C6 C15 C20 -103.2(3)
C5 C6 C15 C16 -103.4(3)
C7 C6 C15 C16 78.6(3)
C20 C15 C16 C17 0.3(4)
C6 C15 C16 C17 178.6(2)
C15 C16 C17 C18 1.5(4)
C16 C17 C18 C19 -2.2(4)
C16 C17 C18 Cl1 177.00(18)
C17 C18 C19 C20 1.1(4)
Cl1 C18 C19 C20 -178.12(18)
C16 C15 C20 C19 -1.5(3)
C6 C15 C20 C19 -179.8(2)
C18 C19 C20 C15 0.8(4)
